data_4307837
loop_
_publ_author_name
'Shigehisa Akine'
'Shuichi Sunaga'
'Takanori Taniguchi'
'Hayato Miyazaki'
'Tatsuya Nabeshima'

_publ_contact_author_address
;
1-1-1 Tennodai, Tsukuba, Ibaraki 305-8571, Japan
;
_publ_contact_author_email nabesima@chem.tsukuba.ac.jp
_publ_contact_author_fax +81-29-853-4507
_publ_contact_author_name 'Tatsuya Nabeshima'
_publ_contact_author_phone +81-29-853-4507
_publ_section_title
;
Core/Shell Oligometallic Template Synthesis of Macrocyclic Hexaoxime
;
_journal_name_full 'Inorganic Chemistry'
_journal_page_first 2959
_journal_page_last 2961
_journal_paper_doi 10.1021/ic062327s
_journal_volume 46
_journal_year 2007
_chemical_formula_moiety 'C32 H36 N6 O13'
_chemical_formula_sum 'C32 H36 N6 O13'
_chemical_formula_weight 712.67
_chemical_name_common 'cyclic oxime trimer'
_chemical_name_systematic
; 
 ? 
;
_space_group_IT_number 14
_symmetry_cell_setting monoclinic
_symmetry_space_group_name_Hall '-P 2yn'
_symmetry_space_group_name_H-M 'P 1 21/n 1'
_atom_sites_solution_hydrogens geom
_atom_sites_solution_primary direct
_atom_sites_solution_secondary difmap
_audit_creation_method SHELXL-97
_cell_angle_alpha 90.00
_cell_angle_beta 93.050(2)
_cell_angle_gamma 90.00
_cell_formula_units_Z 4
_cell_length_a 7.574(1)
_cell_length_b 30.384(1)
_cell_length_c 15.263(1)
_cell_measurement_reflns_used 6626
_cell_measurement_temperature 120
_cell_measurement_theta_max 25.78
_cell_measurement_theta_min 2.41
_cell_volume 3507.5(5)
_computing_cell_refinement 'DENZO, scalepack'
_computing_data_collection DENZO
_computing_data_reduction 'DENZO, scalepack'
_computing_molecular_graphics ORTEP-3
_computing_publication_material ORTEP-3
_computing_structure_refinement 'SHELXL-97 (Sheldrick, 1997)'
_computing_structure_solution SIR97
_diffrn_ambient_temperature 120
_diffrn_measured_fraction_theta_full 0.982
_diffrn_measured_fraction_theta_max 0.982
_diffrn_measurement_device_type 'MAC Science DIP-2030'
_diffrn_measurement_method IP
_diffrn_radiation_monochromator graphite
_diffrn_radiation_source 'fine-focus sealed tube'
_diffrn_radiation_type MoK\a
_diffrn_radiation_wavelength 0.71069
_diffrn_reflns_av_R_equivalents 0.015
_diffrn_reflns_av_sigmaI/netI 0.0172
_diffrn_reflns_limit_h_max 9
_diffrn_reflns_limit_h_min 0
_diffrn_reflns_limit_k_max 36
_diffrn_reflns_limit_k_min 0
_diffrn_reflns_limit_l_max 18
_diffrn_reflns_limit_l_min -18
_diffrn_reflns_number 29483
_diffrn_reflns_theta_full 25.78
_diffrn_reflns_theta_max 25.78
_diffrn_reflns_theta_min 2.41
_diffrn_standards_decay_% 0
_diffrn_standards_interval_count 0
_diffrn_standards_interval_time 0
_diffrn_standards_number 0
_exptl_absorpt_coefficient_mu 0.106
_exptl_absorpt_correction_T_max 0.9843
_exptl_absorpt_correction_T_min 0.8709
_exptl_absorpt_correction_type multi-scan
_exptl_absorpt_process_details scalepack
_exptl_crystal_colour colorless
_exptl_crystal_density_diffrn 1.350
_exptl_crystal_density_method 'not measured'
_exptl_crystal_description prismatic
_exptl_crystal_F_000 1496
_exptl_crystal_size_max 0.50
_exptl_crystal_size_mid 0.35
_exptl_crystal_size_min 0.15
_refine_diff_density_max 0.202
_refine_diff_density_min -0.365
_refine_diff_density_rms 0.070
_refine_ls_extinction_method none
_refine_ls_goodness_of_fit_ref 1.109
_refine_ls_hydrogen_treatment mixed
_refine_ls_matrix_type full
_refine_ls_number_parameters 573
_refine_ls_number_reflns 6626
_refine_ls_number_restraints 0
_refine_ls_restrained_S_all 1.109
_refine_ls_R_factor_all 0.0566
_refine_ls_R_factor_gt 0.0513
_refine_ls_shift/su_max 0.000
_refine_ls_shift/su_mean 0.000
_refine_ls_structure_factor_coef Fsqd
_refine_ls_weighting_details 'calc w=1/[\s^2^(Fo^2^)+(0.0829P)^2^+1.5157P] where P=(Fo^2^+2Fc^2^)/3'
_refine_ls_weighting_scheme calc
_refine_ls_wR_factor_gt 0.1311
_refine_ls_wR_factor_ref 0.1455
_reflns_number_gt 5949
_reflns_number_total 6626
_reflns_threshold_expression >2sigma(I)
_cod_data_source_file ic062327ssi20061206_010435_2.cif
_cod_data_source_block H6L
_cod_database_code 4307837

loop_
_symmetry_equiv_pos_as_xyz
'x, y, z'
'-x+1/2, y+1/2, -z+1/2'
'-x, -y, -z'
'x-1/2, -y-1/2, z-1/2'

loop_
_atom_site_label
_atom_site_type_symbol
_atom_site_fract_x
_atom_site_fract_y
_atom_site_fract_z
_atom_site_U_iso_or_equiv
_atom_site_adp_type
_atom_site_occupancy
_atom_site_symmetry_multiplicity
_atom_site_calc_flag
_atom_site_refinement_flags
_atom_site_disorder_assembly
_atom_site_disorder_group
O1 O 0.12433(18) 0.47887(4) 0.32539(8) 0.0358(3) Uani 1 1 d . . .
H1 H 0.080(3) 0.4999(9) 0.2893(17) 0.054 Uiso 1 1 d . . .
O2 O 0.26873(18) 0.42907(4) 0.44967(9) 0.0364(3) Uani 1 1 d . . .
H2 H 0.317(3) 0.4150(9) 0.4995(17) 0.055 Uiso 1 1 d . . .
O3 O 0.91118(19) 0.33824(4) 0.39422(9) 0.0402(3) Uani 1 1 d . . .
H3 H 0.962(4) 0.3471(9) 0.3405(18) 0.060 Uiso 1 1 d . . .
O4 O 0.86589(19) 0.29507(4) 0.23918(9) 0.0389(3) Uani 1 1 d . . .
H4 H 0.832(3) 0.2755(9) 0.1888(17) 0.058 Uiso 1 1 d . . .
O5 O 0.40168(18) 0.38566(4) 0.00586(9) 0.0386(3) Uani 1 1 d . . .
H5 H 0.472(3) 0.3590(9) 0.0014(17) 0.058 Uiso 1 1 d . . .
O6 O 0.25073(17) 0.46222(4) 0.03233(9) 0.0378(3) Uani 1 1 d . . .
H6 H 0.216(3) 0.4914(9) 0.0461(17) 0.057 Uiso 1 1 d . . .
O7 O 0.51958(17) 0.40581(4) 0.68216(8) 0.0335(3) Uani 1 1 d . . .
O8 O 0.75258(16) 0.33016(4) 0.68323(8) 0.0347(3) Uani 1 1 d . . .
O9 O 0.66735(17) 0.20294(4) 0.08167(9) 0.0380(3) Uani 1 1 d . . .
O10 O 0.78250(17) 0.29608(4) 0.03338(9) 0.0379(3) Uani 1 1 d . . .
O11 O 0.23341(16) 0.58547(4) 0.11594(8) 0.0328(3) Uani 1 1 d . . .
O12 O -0.07305(17) 0.59012(4) 0.22292(8) 0.0356(3) Uani 1 1 d . . .
N1 N 0.41053(19) 0.42366(5) 0.61322(9) 0.0315(3) Uani 1 1 d . . .
N2 N 0.6944(2) 0.30126(5) 0.61426(10) 0.0349(3) Uani 1 1 d . . .
N3 N 0.72550(19) 0.22747(5) 0.15556(10) 0.0344(3) Uani 1 1 d . . .
N4 N 0.6754(2) 0.33365(5) 0.03701(10) 0.0332(3) Uani 1 1 d . . .
N5 N 0.2733(2) 0.54107(5) 0.10112(10) 0.0301(3) Uani 1 1 d . . .
N6 N 0.01239(19) 0.55782(5) 0.27563(9) 0.0307(3) Uani 1 1 d . . .
C1 C 0.1688(2) 0.49896(6) 0.40346(11) 0.0291(4) Uani 1 1 d . . .
C2 C 0.2497(2) 0.47256(5) 0.46928(11) 0.0286(3) Uani 1 1 d . . .
C3 C 0.3096(2) 0.49132(6) 0.54906(11) 0.0282(3) Uani 1 1 d . . .
C4 C 0.2806(2) 0.53631(6) 0.56400(11) 0.0306(4) Uani 1 1 d . . .
H7 H 0.328(3) 0.5497(7) 0.6224(14) 0.037 Uiso 1 1 d . . .
C5 C 0.1935(2) 0.56179(6) 0.50089(11) 0.0311(4) Uani 1 1 d . . .
H8 H 0.168(3) 0.5936(7) 0.5133(14) 0.037 Uiso 1 1 d . . .
C6 C 0.1382(2) 0.54353(5) 0.41922(11) 0.0277(3) Uani 1 1 d . . .
C7 C 0.4064(2) 0.46586(6) 0.61677(11) 0.0293(3) Uani 1 1 d . . .
H9 H 0.468(3) 0.4814(7) 0.6667(14) 0.035 Uiso 1 1 d . . .
C8 C 0.4603(2) 0.36177(6) 0.69909(12) 0.0320(4) Uani 1 1 d . . .
H10 H 0.420(3) 0.3479(7) 0.6415(14) 0.038 Uiso 1 1 d . . .
H11 H 0.359(3) 0.3637(7) 0.7406(14) 0.038 Uiso 1 1 d . . .
C9 C 0.6124(3) 0.33609(6) 0.74103(12) 0.0336(4) Uani 1 1 d . . .
H12 H 0.669(3) 0.3525(7) 0.7943(14) 0.040 Uiso 1 1 d . . .
H13 H 0.567(3) 0.3061(8) 0.7620(14) 0.040 Uiso 1 1 d . . .
C10 C 0.7840(2) 0.30850(6) 0.54750(12) 0.0321(4) Uani 1 1 d . . .
H14 H 0.865(3) 0.3339(7) 0.5490(14) 0.038 Uiso 1 1 d . . .
C11 C 0.8234(2) 0.29928(5) 0.39003(12) 0.0313(4) Uani 1 1 d . . .
C12 C 0.7971(2) 0.27654(6) 0.31084(12) 0.0314(4) Uani 1 1 d . . .
C13 C 0.6995(2) 0.23720(6) 0.30793(13) 0.0339(4) Uani 1 1 d . . .
C14 C 0.6391(3) 0.22014(6) 0.38654(14) 0.0414(4) Uani 1 1 d . . .
H15 H 0.574(3) 0.1917(8) 0.3834(15) 0.050 Uiso 1 1 d . . .
C15 C 0.6692(3) 0.24204(6) 0.46488(14) 0.0381(4) Uani 1 1 d . . .
H16 H 0.627(3) 0.2294(8) 0.5232(15) 0.046 Uiso 1 1 d . . .
C16 C 0.7583(2) 0.28237(6) 0.46732(12) 0.0324(4) Uani 1 1 d . . .
C17 C 0.6565(2) 0.21435(6) 0.22558(13) 0.0367(4) Uani 1 1 d . . .
H17 H 0.574(3) 0.1899(8) 0.2260(15) 0.044 Uiso 1 1 d . . .
C18 C 0.7543(3) 0.21837(6) 0.00626(13) 0.0367(4) Uani 1 1 d . . .
H18 H 0.722(3) 0.1957(8) -0.0411(15) 0.044 Uiso 1 1 d . . .
H19 H 0.881(3) 0.2181(8) 0.0188(15) 0.044 Uiso 1 1 d . . .
C19 C 0.6963(3) 0.26371(6) -0.02344(14) 0.0408(4) Uani 1 1 d . . .
H20 H 0.728(3) 0.2680(8) -0.0885(16) 0.049 Uiso 1 1 d . . .
H21 H 0.565(3) 0.2678(8) -0.0204(15) 0.049 Uiso 1 1 d . . .
C20 C 0.7438(2) 0.36251(6) 0.09026(12) 0.0316(4) Uani 1 1 d . . .
H22 H 0.860(3) 0.3566(7) 0.1241(14) 0.038 Uiso 1 1 d . . .
C21 C 0.4908(2) 0.41411(6) 0.06081(11) 0.0298(4) Uani 1 1 d . . .
C22 C 0.4107(2) 0.45513(6) 0.07434(11) 0.0290(3) Uani 1 1 d . . .
C23 C 0.4961(2) 0.48664(5) 0.12825(11) 0.0285(3) Uani 1 1 d . . .
C24 C 0.6600(2) 0.47607(6) 0.17117(11) 0.0314(4) Uani 1 1 d . . .
H23 H 0.713(3) 0.4988(7) 0.2095(14) 0.038 Uiso 1 1 d . . .
C25 C 0.7373(2) 0.43570(6) 0.15971(12) 0.0323(4) Uani 1 1 d . . .
H24 H 0.857(3) 0.4280(7) 0.1906(14) 0.039 Uiso 1 1 d . . .
C26 C 0.6544(2) 0.40433(6) 0.10312(11) 0.0290(4) Uani 1 1 d . . .
C27 C 0.4232(2) 0.53054(6) 0.13871(11) 0.0300(4) Uani 1 1 d . . .
H25 H 0.493(3) 0.5520(7) 0.1750(14) 0.036 Uiso 1 1 d . . .
C28 C 0.0579(2) 0.59496(6) 0.08070(12) 0.0319(4) Uani 1 1 d . . .
H26 H 0.042(3) 0.5843(7) 0.0170(14) 0.038 Uiso 1 1 d . . .
H27 H 0.053(3) 0.6266(8) 0.0815(14) 0.038 Uiso 1 1 d . . .
C29 C -0.0855(2) 0.57544(6) 0.13309(11) 0.0326(4) Uani 1 1 d . . .
H28 H -0.204(3) 0.5853(7) 0.1079(14) 0.039 Uiso 1 1 d . . .
H29 H -0.083(3) 0.5426(8) 0.1315(14) 0.039 Uiso 1 1 d . . .
C30 C 0.0524(2) 0.57237(6) 0.35301(11) 0.0306(4) Uani 1 1 d . . .
H30 H 0.026(3) 0.6036(7) 0.3695(14) 0.037 Uiso 1 1 d . . .
O13 O 0.0986(2) 0.38285(5) 0.28032(10) 0.0464(4) Uani 1 1 d . . .
H31 H 0.125(5) 0.4056(12) 0.315(2) 0.092(11) Uiso 1 1 d . . .
C31 C 0.2366(8) 0.3706(2) 0.2287(4) 0.0522(14) Uani 0.608(11) 1 d P A 1
H32 H 0.2892 0.3973 0.2038 0.063 Uiso 0.608(11) 1 calc PR A 1
H33 H 0.1888 0.3523 0.1792 0.063 Uiso 0.608(11) 1 calc PR A 1
C32 C 0.3777(10) 0.3454(3) 0.2788(5) 0.098(3) Uani 0.608(11) 1 d P A 1
H34 H 0.4710 0.3375 0.2396 0.146 Uiso 0.608(11) 1 calc PR A 1
H35 H 0.3269 0.3186 0.3028 0.146 Uiso 0.608(11) 1 calc PR A 1
H36 H 0.4278 0.3636 0.3270 0.146 Uiso 0.608(11) 1 calc PR A 1
C33 C 0.3005(14) 0.3286(3) 0.2150(10) 0.095(4) Uani 0.392(11) 1 d P A 2
H37 H 0.4245 0.3212 0.2069 0.142 Uiso 0.392(11) 1 calc PR A 2
H38 H 0.2382 0.3323 0.1576 0.142 Uiso 0.392(11) 1 calc PR A 2
H39 H 0.2449 0.3049 0.2472 0.142 Uiso 0.392(11) 1 calc PR A 2
C34 C 0.2914(17) 0.3702(4) 0.2656(9) 0.076(4) Uani 0.392(11) 1 d P A 2
H40 H 0.3485 0.3942 0.2334 0.092 Uiso 0.392(11) 1 calc PR A 2
H41 H 0.3569 0.3667 0.3231 0.092 Uiso 0.392(11) 1 calc PR A 2

loop_
_atom_site_aniso_label
_atom_site_aniso_U_11
_atom_site_aniso_U_22
_atom_site_aniso_U_33
_atom_site_aniso_U_23
_atom_site_aniso_U_13
_atom_site_aniso_U_12
O1 0.0434(7) 0.0341(7) 0.0291(6) -0.0052(5) -0.0055(5) 0.0017(5)
O2 0.0439(7) 0.0269(6) 0.0377(7) -0.0043(5) -0.0048(6) 0.0027(5)
O3 0.0508(8) 0.0302(7) 0.0397(7) -0.0009(5) 0.0029(6) -0.0136(6)
O4 0.0475(8) 0.0325(7) 0.0369(7) 0.0007(5) 0.0033(6) -0.0090(6)
O5 0.0405(7) 0.0315(7) 0.0424(7) -0.0083(5) -0.0107(6) 0.0067(5)
O6 0.0366(7) 0.0333(7) 0.0422(7) -0.0074(5) -0.0108(6) 0.0088(5)
O7 0.0376(7) 0.0289(6) 0.0332(6) 0.0048(5) -0.0056(5) -0.0014(5)
O8 0.0313(6) 0.0346(7) 0.0379(7) -0.0052(5) -0.0012(5) 0.0001(5)
O9 0.0350(7) 0.0361(7) 0.0425(7) -0.0095(6) -0.0006(5) -0.0045(5)
O10 0.0314(6) 0.0263(6) 0.0555(8) -0.0051(5) -0.0035(6) 0.0052(5)
O11 0.0333(6) 0.0247(6) 0.0405(7) -0.0047(5) 0.0020(5) 0.0046(5)
O12 0.0413(7) 0.0391(7) 0.0263(6) 0.0012(5) -0.0001(5) 0.0123(5)
N1 0.0313(7) 0.0325(8) 0.0304(7) 0.0032(6) -0.0019(6) 0.0005(6)
N2 0.0325(8) 0.0338(8) 0.0384(8) -0.0078(6) 0.0016(6) 0.0006(6)
N3 0.0301(8) 0.0313(8) 0.0416(8) -0.0084(6) -0.0007(6) 0.0013(6)
N4 0.0330(8) 0.0283(7) 0.0386(8) 0.0021(6) 0.0043(6) 0.0069(6)
N5 0.0341(8) 0.0250(7) 0.0316(7) -0.0017(6) 0.0047(6) 0.0045(6)
N6 0.0290(7) 0.0350(8) 0.0282(7) 0.0039(6) 0.0011(6) 0.0046(6)
C1 0.0268(8) 0.0325(9) 0.0279(8) -0.0028(7) 0.0018(6) -0.0053(6)
C2 0.0281(8) 0.0270(8) 0.0307(8) -0.0020(6) 0.0022(7) -0.0031(6)
C3 0.0262(8) 0.0300(8) 0.0287(8) 0.0012(7) 0.0035(6) -0.0018(6)
C4 0.0331(9) 0.0303(9) 0.0285(8) 0.0001(7) 0.0018(7) -0.0040(7)
C5 0.0353(9) 0.0276(9) 0.0306(8) -0.0017(7) 0.0024(7) -0.0036(7)
C6 0.0260(8) 0.0303(8) 0.0270(8) 0.0019(6) 0.0033(6) -0.0024(6)
C7 0.0296(8) 0.0303(8) 0.0281(8) -0.0004(7) 0.0034(7) -0.0023(6)
C8 0.0341(9) 0.0264(8) 0.0358(9) 0.0005(7) 0.0042(7) 0.0006(7)
C9 0.0391(10) 0.0321(9) 0.0296(9) 0.0010(7) 0.0018(7) 0.0014(7)
C10 0.0292(8) 0.0273(8) 0.0397(9) 0.0009(7) 0.0013(7) 0.0021(7)
C11 0.0287(8) 0.0259(8) 0.0393(9) 0.0006(7) 0.0014(7) -0.0007(6)
C12 0.0289(8) 0.0271(8) 0.0384(9) 0.0014(7) 0.0037(7) -0.0004(6)
C13 0.0306(9) 0.0269(8) 0.0447(10) -0.0043(7) 0.0062(7) -0.0010(7)
C14 0.0409(10) 0.0315(9) 0.0533(12) -0.0069(8) 0.0159(9) -0.0091(8)
C15 0.0370(10) 0.0303(9) 0.0484(11) -0.0034(8) 0.0140(8) -0.0035(7)
C16 0.0280(8) 0.0289(9) 0.0408(10) -0.0011(7) 0.0057(7) 0.0026(6)
C17 0.0299(9) 0.0300(9) 0.0507(11) -0.0086(8) 0.0057(8) -0.0041(7)
C18 0.0346(10) 0.0347(10) 0.0409(10) -0.0053(8) 0.0024(8) 0.0022(7)
C19 0.0387(11) 0.0335(10) 0.0495(11) -0.0059(8) -0.0064(8) 0.0023(8)
C20 0.0304(9) 0.0296(9) 0.0349(9) 0.0053(7) 0.0034(7) 0.0017(7)
C21 0.0341(9) 0.0287(8) 0.0266(8) -0.0003(6) 0.0009(7) 0.0017(7)
C22 0.0284(8) 0.0304(8) 0.0280(8) 0.0008(6) -0.0005(6) 0.0028(6)
C23 0.0313(8) 0.0283(8) 0.0261(8) 0.0009(6) 0.0046(6) 0.0008(6)
C24 0.0306(9) 0.0331(9) 0.0306(8) 0.0002(7) 0.0010(7) -0.0022(7)
C25 0.0295(9) 0.0342(9) 0.0331(9) 0.0031(7) 0.0010(7) 0.0011(7)
C26 0.0288(8) 0.0301(8) 0.0284(8) 0.0041(6) 0.0042(6) 0.0011(6)
C27 0.0319(9) 0.0318(9) 0.0267(8) -0.0017(7) 0.0045(7) -0.0001(7)
C28 0.0346(9) 0.0281(9) 0.0329(9) 0.0010(7) 0.0021(7) 0.0046(7)
C29 0.0331(9) 0.0392(10) 0.0255(8) -0.0005(7) 0.0004(7) 0.0041(7)
C30 0.0299(8) 0.0333(9) 0.0289(8) 0.0011(7) 0.0033(7) -0.0007(7)
O13 0.0524(9) 0.0385(8) 0.0489(8) -0.0073(6) 0.0080(7) -0.0104(6)
C31 0.050(3) 0.070(3) 0.038(3) 0.001(2) 0.015(2) 0.004(2)
C32 0.080(4) 0.129(6) 0.085(5) 0.017(4) 0.026(4) 0.057(5)
C33 0.080(6) 0.076(6) 0.131(11) -0.029(6) 0.037(6) -0.003(4)
C34 0.081(9) 0.082(7) 0.070(8) -0.039(7) 0.033(6) -0.035(7)

loop_
_atom_type_symbol
_atom_type_description
_atom_type_scat_dispersion_real
_atom_type_scat_dispersion_imag
_atom_type_scat_source
C C 0.0033 0.0016 'International Tables Vol C Tables 4.2.6.8 and 6.1.1.4'
H H 0.0000 0.0000 'International Tables Vol C Tables 4.2.6.8 and 6.1.1.4'
N N 0.0061 0.0033 'International Tables Vol C Tables 4.2.6.8 and 6.1.1.4'
O O 0.0106 0.0060 'International Tables Vol C Tables 4.2.6.8 and 6.1.1.4'

loop_
_geom_angle_atom_site_label_1
_geom_angle_atom_site_label_2
_geom_angle_atom_site_label_3
_geom_angle
_geom_angle_site_symmetry_1
_geom_angle_site_symmetry_3
_geom_angle_publ_flag
C1 O1 H1 106.6(16) . . ?
C2 O2 H2 107.9(16) . . ?
C11 O3 H3 114.8(16) . . ?
C12 O4 H4 106.3(15) . . ?
C21 O5 H5 108.5(16) . . ?
C22 O6 H6 107.0(16) . . ?
N1 O7 C8 108.38(13) . . ?
N2 O8 C9 108.89(13) . . ?
N3 O9 C18 109.48(13) . . ?
N4 O10 C19 109.50(13) . . ?
N5 O11 C28 109.61(13) . . ?
N6 O12 C29 109.50(13) . . ?
C7 N1 O7 111.52(14) . . ?
C10 N2 O8 109.15(14) . . ?
C17 N3 O9 112.44(15) . . ?
C20 N4 O10 111.44(14) . . ?
C27 N5 O11 111.11(14) . . ?
C30 N6 O12 111.47(14) . . ?
O1 C1 C6 123.25(15) . . ?
O1 C1 C2 116.63(15) . . ?
C6 C1 C2 120.12(15) . . ?
O2 C2 C3 123.58(15) . . ?
O2 C2 C1 116.39(15) . . ?
C3 C2 C1 120.02(15) . . ?
C2 C3 C4 119.46(16) . . ?
C2 C3 C7 121.93(15) . . ?
C4 C3 C7 118.59(15) . . ?
C5 C4 C3 120.45(16) . . ?
C5 C4 H7 121.1(12) . . ?
C3 C4 H7 118.4(12) . . ?
C4 C5 C6 120.45(16) . . ?
C4 C5 H8 119.8(12) . . ?
C6 C5 H8 119.8(12) . . ?
C1 C6 C5 119.37(16) . . ?
C1 C6 C30 122.22(15) . . ?
C5 C6 C30 118.40(15) . . ?
N1 C7 C3 120.84(16) . . ?
N1 C7 H9 119.9(12) . . ?
C3 C7 H9 119.3(12) . . ?
O7 C8 C9 108.61(14) . . ?
O7 C8 H10 108.4(12) . . ?
C9 C8 H10 110.0(12) . . ?
O7 C8 H11 108.1(12) . . ?
C9 C8 H11 110.4(12) . . ?
H10 C8 H11 111.4(17) . . ?
O8 C9 C8 112.35(14) . . ?
O8 C9 H12 105.0(13) . . ?
C8 C9 H12 111.1(12) . . ?
O8 C9 H13 110.5(12) . . ?
C8 C9 H13 109.3(13) . . ?
H12 C9 H13 108.4(17) . . ?
N2 C10 C16 121.52(16) . . ?
N2 C10 H14 118.3(13) . . ?
C16 C10 H14 119.9(13) . . ?
O3 C11 C12 121.26(16) . . ?
O3 C11 C16 118.28(16) . . ?
C12 C11 C16 120.45(16) . . ?
O4 C12 C11 116.63(15) . . ?
O4 C12 C13 123.43(16) . . ?
C11 C12 C13 119.92(16) . . ?
C12 C13 C14 118.77(17) . . ?
C12 C13 C17 121.70(17) . . ?
C14 C13 C17 119.52(16) . . ?
C15 C14 C13 121.12(17) . . ?
C15 C14 H15 121.4(13) . . ?
C13 C14 H15 117.5(13) . . ?
C14 C15 C16 120.26(18) . . ?
C14 C15 H16 121.6(13) . . ?
C16 C15 H16 118.1(13) . . ?
C15 C16 C11 119.35(17) . . ?
C15 C16 C10 122.69(17) . . ?
C11 C16 C10 117.94(16) . . ?
N3 C17 C13 119.36(16) . . ?
N3 C17 H17 122.4(13) . . ?
C13 C17 H17 118.2(13) . . ?
O9 C18 C19 113.63(16) . . ?
O9 C18 H18 104.2(13) . . ?
C19 C18 H18 110.5(13) . . ?
O9 C18 H19 109.3(13) . . ?
C19 C18 H19 109.7(14) . . ?
H18 C18 H19 109.4(18) . . ?
O10 C19 C18 109.04(16) . . ?
O10 C19 H20 111.5(13) . . ?
C18 C19 H20 108.8(13) . . ?
O10 C19 H21 107.8(14) . . ?
C18 C19 H21 111.8(14) . . ?
H20 C19 H21 107.9(19) . . ?
N4 C20 C26 120.33(16) . . ?
N4 C20 H22 120.8(12) . . ?
C26 C20 H22 118.9(12) . . ?
O5 C21 C26 123.29(15) . . ?
O5 C21 C22 116.77(15) . . ?
C26 C21 C22 119.95(16) . . ?
O6 C22 C23 122.86(15) . . ?
O6 C22 C21 116.91(15) . . ?
C23 C22 C21 120.22(15) . . ?
C22 C23 C24 119.07(15) . . ?
C22 C23 C27 121.68(15) . . ?
C24 C23 C27 119.21(16) . . ?
C25 C24 C23 120.98(16) . . ?
C25 C24 H23 122.8(13) . . ?
C23 C24 H23 116.2(13) . . ?
C24 C25 C26 120.15(16) . . ?
C24 C25 H24 121.1(12) . . ?
C26 C25 H24 118.8(12) . . ?
C21 C26 C25 119.58(16) . . ?
C21 C26 C20 121.97(16) . . ?
C25 C26 C20 118.45(15) . . ?
N5 C27 C23 120.72(16) . . ?
N5 C27 H25 121.2(12) . . ?
C23 C27 H25 118.1(13) . . ?
O11 C28 C29 113.68(14) . . ?
O11 C28 H26 110.5(12) . . ?
C29 C28 H26 109.2(12) . . ?
O11 C28 H27 103.3(13) . . ?
C29 C28 H27 111.0(13) . . ?
H26 C28 H27 108.9(18) . . ?
O12 C29 C28 111.81(15) . . ?
O12 C29 H28 106.6(13) . . ?
C28 C29 H28 109.6(12) . . ?
O12 C29 H29 109.4(13) . . ?
C28 C29 H29 111.5(13) . . ?
H28 C29 H29 107.8(18) . . ?
N6 C30 C6 120.29(16) . . ?
N6 C30 H30 121.1(12) . . ?
C6 C30 H30 118.6(12) . . ?
C31 O13 C34 26.3(4) . . ?
C31 O13 H31 113(2) . . ?
C34 O13 H31 96(2) . . ?
O13 C31 C32 112.7(5) . . ?
O13 C31 H32 109.1 . . ?
C32 C31 H32 109.1 . . ?
O13 C31 H33 109.1 . . ?
C32 C31 H33 109.1 . . ?
H32 C31 H33 107.8 . . ?
C31 C32 H34 109.5 . . ?
C31 C32 H35 109.5 . . ?
H34 C32 H35 109.5 . . ?
C31 C32 H36 109.5 . . ?
H34 C32 H36 109.5 . . ?
H35 C32 H36 109.5 . . ?
C34 C33 H37 109.5 . . ?
C34 C33 H38 109.5 . . ?
H37 C33 H38 109.5 . . ?
C34 C33 H39 109.5 . . ?
H37 C33 H39 109.5 . . ?
H38 C33 H39 109.5 . . ?
C33 C34 O13 111.0(9) . . ?
C33 C34 H40 109.4 . . ?
O13 C34 H40 109.4 . . ?
C33 C34 H41 109.4 . . ?
O13 C34 H41 109.4 . . ?
H40 C34 H41 108.0 . . ?

loop_
_geom_bond_atom_site_label_1
_geom_bond_atom_site_label_2
_geom_bond_distance
_geom_bond_site_symmetry_2
_geom_bond_publ_flag
O1 C1 1.365(2) . ?
O1 H1 0.90(3) . ?
O2 C2 1.364(2) . ?
O2 H2 0.93(3) . ?
O3 C11 1.357(2) . ?
O3 H3 0.96(3) . ?
O4 C12 1.358(2) . ?
O4 H4 0.99(3) . ?
O5 C21 1.359(2) . ?
O5 H5 0.97(3) . ?
O6 C22 1.357(2) . ?
O6 H6 0.95(3) . ?
O7 N1 1.4109(18) . ?
O7 C8 1.439(2) . ?
O8 N2 1.4226(19) . ?
O8 C9 1.428(2) . ?
O9 N3 1.4030(19) . ?
O9 C18 1.435(2) . ?
O10 N4 1.4032(18) . ?
O10 C19 1.444(2) . ?
O11 N5 1.4032(18) . ?
O11 C28 1.436(2) . ?
O12 N6 1.4048(18) . ?
O12 C29 1.440(2) . ?
N1 C7 1.284(2) . ?
N2 C10 1.273(2) . ?
N3 C17 1.278(3) . ?
N4 C20 1.286(2) . ?
N5 C27 1.285(2) . ?
N6 C30 1.282(2) . ?
C1 C6 1.397(2) . ?
C1 C2 1.401(2) . ?
C2 C3 1.398(2) . ?
C3 C4 1.405(2) . ?
C3 C7 1.457(2) . ?
C4 C5 1.377(2) . ?
C4 H7 1.03(2) . ?
C5 C6 1.408(2) . ?
C5 H8 1.00(2) . ?
C6 C30 1.463(2) . ?
C7 H9 0.99(2) . ?
C8 C9 1.506(2) . ?
C8 H10 1.01(2) . ?
C8 H11 1.02(2) . ?
C9 H12 1.03(2) . ?
C9 H13 1.03(2) . ?
C10 C16 1.463(3) . ?
C10 H14 0.99(2) . ?
C11 C12 1.397(3) . ?
C11 C16 1.400(3) . ?
C12 C13 1.405(2) . ?
C13 C14 1.406(3) . ?
C13 C17 1.457(3) . ?
C14 C15 1.377(3) . ?
C14 H15 1.00(2) . ?
C15 C16 1.399(3) . ?
C15 H16 1.03(2) . ?
C17 H17 0.97(2) . ?
C18 C19 1.508(3) . ?
C18 H18 1.02(2) . ?
C18 H19 0.97(2) . ?
C19 H20 1.04(2) . ?
C19 H21 1.01(3) . ?
C20 C26 1.458(2) . ?
C20 H22 1.01(2) . ?
C21 C26 1.399(2) . ?
C21 C22 1.406(2) . ?
C22 C23 1.399(2) . ?
C23 C24 1.409(2) . ?
C23 C27 1.456(2) . ?
C24 C25 1.374(3) . ?
C24 H23 0.98(2) . ?
C25 C26 1.411(2) . ?
C25 H24 1.03(2) . ?
C27 H25 0.99(2) . ?
C28 C29 1.504(3) . ?
C28 H26 1.03(2) . ?
C28 H27 0.96(2) . ?
C29 H28 1.00(2) . ?
C29 H29 1.00(2) . ?
C30 H30 1.00(2) . ?
O13 C31 1.393(6) . ?
O13 C34 1.538(13) . ?
O13 H31 0.89(4) . ?
C31 C32 1.492(9) . ?
C31 H32 0.9900 . ?
C31 H33 0.9900 . ?
C32 H34 0.9800 . ?
C32 H35 0.9800 . ?
C32 H36 0.9800 . ?
C33 C34 1.486(15) . ?
C33 H37 0.9800 . ?
C33 H38 0.9800 . ?
C33 H39 0.9800 . ?
C34 H40 0.9900 . ?
C34 H41 0.9900 . ?

loop_
_geom_torsion_atom_site_label_1
_geom_torsion_atom_site_label_2
_geom_torsion_atom_site_label_3
_geom_torsion_atom_site_label_4
_geom_torsion
_geom_torsion_site_symmetry_1
_geom_torsion_site_symmetry_2
_geom_torsion_site_symmetry_3
_geom_torsion_site_symmetry_4
_geom_torsion_publ_flag
C8 O7 N1 C7 154.50(15) . . . . ?
C9 O8 N2 C10 155.35(15) . . . . ?
C18 O9 N3 C17 -178.02(15) . . . . ?
C19 O10 N4 C20 176.97(16) . . . . ?
C28 O11 N5 C27 -174.23(14) . . . . ?
C29 O12 N6 C30 169.24(15) . . . . ?
O1 C1 C2 O2 -2.7(2) . . . . ?
C6 C1 C2 O2 177.61(15) . . . . ?
O1 C1 C2 C3 175.84(15) . . . . ?
C6 C1 C2 C3 -3.8(2) . . . . ?
O2 C2 C3 C4 -178.63(16) . . . . ?
C1 C2 C3 C4 2.9(2) . . . . ?
O2 C2 C3 C7 3.2(3) . . . . ?
C1 C2 C3 C7 -175.24(15) . . . . ?
C2 C3 C4 C5 0.2(3) . . . . ?
C7 C3 C4 C5 178.43(16) . . . . ?
C3 C4 C5 C6 -2.4(3) . . . . ?
O1 C1 C6 C5 -178.04(15) . . . . ?
C2 C1 C6 C5 1.6(2) . . . . ?
O1 C1 C6 C30 1.0(3) . . . . ?
C2 C1 C6 C30 -179.31(15) . . . . ?
C4 C5 C6 C1 1.5(3) . . . . ?
C4 C5 C6 C30 -177.60(16) . . . . ?
O7 N1 C7 C3 176.57(14) . . . . ?
C2 C3 C7 N1 -13.8(3) . . . . ?
C4 C3 C7 N1 168.03(16) . . . . ?
N1 O7 C8 C9 155.72(14) . . . . ?
N2 O8 C9 C8 -68.69(18) . . . . ?
O7 C8 C9 O8 -65.44(18) . . . . ?
O8 N2 C10 C16 177.48(15) . . . . ?
O3 C11 C12 O4 1.0(2) . . . . ?
C16 C11 C12 O4 -179.46(15) . . . . ?
O3 C11 C12 C13 -177.38(16) . . . . ?
C16 C11 C12 C13 2.2(3) . . . . ?
O4 C12 C13 C14 177.97(17) . . . . ?
C11 C12 C13 C14 -3.8(3) . . . . ?
O4 C12 C13 C17 -3.4(3) . . . . ?
C11 C12 C13 C17 174.91(16) . . . . ?
C12 C13 C14 C15 2.1(3) . . . . ?
C17 C13 C14 C15 -176.59(18) . . . . ?
C13 C14 C15 C16 1.2(3) . . . . ?
C14 C15 C16 C11 -2.8(3) . . . . ?
C14 C15 C16 C10 175.91(18) . . . . ?
O3 C11 C16 C15 -179.28(16) . . . . ?
C12 C11 C16 C15 1.2(3) . . . . ?
O3 C11 C16 C10 1.9(2) . . . . ?
C12 C11 C16 C10 -177.65(15) . . . . ?
N2 C10 C16 C15 -16.0(3) . . . . ?
N2 C10 C16 C11 162.79(17) . . . . ?
O9 N3 C17 C13 -178.32(15) . . . . ?
C12 C13 C17 N3 8.0(3) . . . . ?
C14 C13 C17 N3 -173.32(18) . . . . ?
N3 O9 C18 C19 -69.44(19) . . . . ?
N4 O10 C19 C18 -151.36(15) . . . . ?
O9 C18 C19 O10 78.2(2) . . . . ?
O10 N4 C20 C26 179.38(14) . . . . ?
O5 C21 C22 O6 1.0(2) . . . . ?
C26 C21 C22 O6 -179.03(15) . . . . ?
O5 C21 C22 C23 -178.39(15) . . . . ?
C26 C21 C22 C23 1.6(3) . . . . ?
O6 C22 C23 C24 178.37(16) . . . . ?
C21 C22 C23 C24 -2.3(2) . . . . ?
O6 C22 C23 C27 -3.8(3) . . . . ?
C21 C22 C23 C27 175.51(15) . . . . ?
C22 C23 C24 C25 0.9(3) . . . . ?
C27 C23 C24 C25 -176.94(16) . . . . ?
C23 C24 C25 C26 1.1(3) . . . . ?
O5 C21 C26 C25 -179.53(16) . . . . ?
C22 C21 C26 C25 0.5(2) . . . . ?
O5 C21 C26 C20 0.9(3) . . . . ?
C22 C21 C26 C20 -179.14(15) . . . . ?
C24 C25 C26 C21 -1.8(3) . . . . ?
C24 C25 C26 C20 177.78(16) . . . . ?
N4 C20 C26 C21 1.9(3) . . . . ?
N4 C20 C26 C25 -177.71(16) . . . . ?
O11 N5 C27 C23 -176.66(14) . . . . ?
C22 C23 C27 N5 2.8(3) . . . . ?
C24 C23 C27 N5 -179.35(16) . . . . ?
N5 O11 C28 C29 72.44(18) . . . . ?
N6 O12 C29 C28 -98.68(17) . . . . ?
O11 C28 C29 O12 57.57(19) . . . . ?
O12 N6 C30 C6 178.33(14) . . . . ?
C1 C6 C30 N6 -4.4(3) . . . . ?
C5 C6 C30 N6 174.66(16) . . . . ?
C34 O13 C31 C32 26.2(12) . . . . ?
C31 O13 C34 C33 -51.5(11) . . . . ?
